data_2011255
loop_
_publ_author_name
'Batten, Stuart R.'
'Murray, Keith S.'
'Sinclair, Nathan J.'

_publ_section_title
;
 Tris(2,2'-bipyridyl-<i>N</i>,<i>N</i>')iron(II) diperchlorate
;
_journal_issue 8
_journal_name_full 'Acta Crystallographica Section C'
_journal_page_first e320
_journal_page_last e320
_journal_paper_doi 10.1107/S0108270100009185
_journal_volume 56
_journal_year 2000
_chemical_formula_iupac '[Fe (C10 H8 N2)3] (Cl O4)2'
_chemical_formula_moiety 'C30 H24 Fe N6 2+, 2Cl1 O4 1-'
_chemical_formula_sum 'C30 H24 Cl2 Fe N6 O8'
_chemical_formula_weight 723.30
_chemical_name_common
;
Tris(2,2'-bipyridyl-N,N')iron(II) diperchlorate
;
_chemical_name_systematic
;
Tris(2,2'-bipyridyl-N,N')iron(II) diperchlorate
;
_space_group_IT_number 15
_symmetry_cell_setting monoclinic
_symmetry_space_group_name_Hall '-C 2yc'
_symmetry_space_group_name_H-M 'C 1 2/c 1'
_cell_angle_alpha 90.00
_cell_angle_beta 91.332(6)
_cell_angle_gamma 90.00
_cell_formula_units_Z 4
_cell_length_a 17.0545(10)
_cell_length_b 10.5812(6)
_cell_length_c 15.9456(7)
_cell_measurement_reflns_used 10435
_cell_measurement_temperature 150(2)
_cell_measurement_theta_max 28.26
_cell_measurement_theta_min 3.39
_cell_volume 2876.7(3)
_computing_cell_refinement 'DENZO-SMN (Otwinowski & Minor, 1997)'
_computing_data_collection 'COLLECT (Hooft, 1998)'
_computing_data_reduction DENZO-SMN
_computing_publication_material SHELXL97
_computing_structure_refinement 'SHELXL97 (Sheldrick, 1997)'
_computing_structure_solution 'SHELXS97 (Sheldrick, 1997)'
_diffrn_ambient_temperature 150(2)
_diffrn_detector_area_resol_mean 9
_diffrn_measured_fraction_theta_full .406
_diffrn_measured_fraction_theta_max .406
_diffrn_measurement_device_type 'Nonius KappaCCD'
_diffrn_measurement_method '\f and \w scans'
_diffrn_radiation_monochromator graphite
_diffrn_radiation_source 'fine-focus sealed tube'
_diffrn_radiation_type MoK\a
_diffrn_radiation_wavelength .71073
_diffrn_reflns_av_R_equivalents .1396
_diffrn_reflns_av_sigmaI/netI .1528
_diffrn_reflns_limit_h_max 10
_diffrn_reflns_limit_h_min -22
_diffrn_reflns_limit_k_max 13
_diffrn_reflns_limit_k_min -11
_diffrn_reflns_limit_l_max 19
_diffrn_reflns_limit_l_min -19
_diffrn_reflns_number 5238
_diffrn_reflns_theta_full 28.26
_diffrn_reflns_theta_max 28.26
_diffrn_reflns_theta_min 3.39
_diffrn_standards_decay_% <1
_diffrn_standards_number 0
_exptl_absorpt_coefficient_mu .776
_exptl_absorpt_correction_type none
_exptl_crystal_colour dark_red
_exptl_crystal_density_diffrn 1.670
_exptl_crystal_density_method 'not measured'
_exptl_crystal_description cube
_exptl_crystal_F_000 1480
_exptl_crystal_size_max .5
_exptl_crystal_size_mid .5
_exptl_crystal_size_min .38
_refine_diff_density_max .655
_refine_diff_density_min -.410
_refine_ls_extinction_method none
_refine_ls_goodness_of_fit_ref 1.061
_refine_ls_hydrogen_treatment constr
_refine_ls_matrix_type full
_refine_ls_number_parameters 213
_refine_ls_number_reflns 3049
_refine_ls_number_restraints 0
_refine_ls_restrained_S_all 1.061
_refine_ls_R_factor_all .118
_refine_ls_R_factor_gt .061
_refine_ls_shift/su_max .001
_refine_ls_shift/su_mean .000
_refine_ls_structure_factor_coef Fsqd
_refine_ls_weighting_details 'w = 1/[\s^2^(Fo^2^)+(0.0497P)^2^+1.9714P] where P = (Fo^2^+2Fc^2^)/3'
_refine_ls_weighting_scheme calc
_refine_ls_wR_factor_ref .137
_reflns_number_gt 1935
_reflns_number_total 3049
_reflns_threshold_expression I>2\s(I)
_cod_data_source_file qa0337.cif
_cod_data_source_block I
_cod_depositor_comments
;
The following automatic conversions were performed:
'_symmetry_cell_setting' value 'Monoclinic' changed to 'monoclinic'
according to '/home/saulius/struct/CIF-dictionaries/cif_core.dic'
dictionary named 'cif_core.dic' version 2.4.1 from 2010-06-29.

Automatic conversion script
Id: cif_fix_enum 1527 2010-12-29 10:47:43Z saulius 

The following automatic conversions were performed:

'_symmetry_cell_setting' value 'Monoclinic' changed to 'monoclinic'
according to /home/saulius/struct/CIF-dictionaries/cif_core.dic
dictionary named 'cif_core.dic' version 2.4.1 from 2010-06-29.

Automatic conversion script
Id: cif_fix_values 1715 2011-07-08 13:25:40Z adriana 

The following automatic conversions were performed:

'_refine_ls_weighting_scheme' value 'calc w =
1/[\s^2^(Fo^2^)+(0.0497P)^2^+1.9714P] where P = (Fo^2^+2Fc^2^)/3' was
changed to 'calc'. New tag '_refine_ls_weighting_details' was
created. The value of the new tag was set to 'w =
1/[\s^2^(Fo^2^)+(0.0497P)^2^+1.9714P] where P = (Fo^2^+2Fc^2^)/3'.

Automatic conversion script
Id: cif_fix_values 3143 2015-03-26 13:38:13Z robertas 
;
_cod_original_sg_symbol_H-M 'C 2/c'
_cod_database_code 2011255
_cod_database_fobs_code 2011255

loop_
_symmetry_equiv_pos_as_xyz
'x, y, z'
'-x, y, -z+1/2'
'x+1/2, y+1/2, z'
'-x+1/2, y+1/2, -z+1/2'
'-x, -y, -z'
'x, -y, z-1/2'
'-x+1/2, -y+1/2, -z'
'x+1/2, -y+1/2, z-1/2'

loop_
_atom_site_label
_atom_site_fract_x
_atom_site_fract_y
_atom_site_fract_z
_atom_site_U_iso_or_equiv
_atom_site_adp_type
_atom_site_calc_flag
_atom_site_refinement_flags
_atom_site_occupancy
_atom_site_disorder_assembly
_atom_site_disorder_group
_atom_site_type_symbol
Fe1 .5000 .52947(7) .7500 .0155(2) Uani d S 1 . . Fe
N11 .40526(19) .5175(3) .81819(17) .0162(7) Uani d . 1 . . N
C10 .3858(2) .5909(4) .8836(2) .0220(9) Uani d . 1 . . C
H10A .4145 .6665 .8938 .026 Uiso calc R 1 . . H
C11 .3253(2) .5602(4) .9367(2) .0234(10) Uani d . 1 . . C
H11A .3133 .6137 .9825 .028 Uiso calc R 1 . . H
C12 .2831(2) .4517(4) .9223(2) .0227(9) Uani d . 1 . . C
H12A .2436 .4264 .9598 .027 Uiso calc R 1 . . H
C13 .2989(2) .3794(4) .8519(2) .0204(9) Uani d . 1 . . C
H13A .2686 .3062 .8392 .024 Uiso calc R 1 . . H
C14 .3594(2) .4156(3) .8007(2) .0172(8) Uani d . 1 . . C
C15 .3813(2) .3473(3) .7242(2) .0170(8) Uani d . 1 . . C
C16 .3387(3) .2459(4) .6921(2) .0227(9) Uani d . 1 . . C
H16A .2936 .2158 .7197 .027 Uiso calc R 1 . . H
C17 .3635(3) .1895(4) .6191(2) .0251(9) Uani d . 1 . . C
H17A .3354 .1200 .5956 .030 Uiso calc R 1 . . H
C18 .4297(3) .2355(4) .5809(2) .0226(9) Uani d . 1 . . C
H18A .4477 .1980 .5307 .027 Uiso calc R 1 . . H
C19 .4690(2) .3359(3) .6163(2) .0202(9) Uani d . 1 . . C
H19A .5147 .3664 .5900 .024 Uiso calc R 1 . . H
N12 .4452(2) .3937(3) .68763(17) .0161(7) Uani d . 1 . . N
N21 .45714(19) .6687(3) .68294(18) .0166(7) Uani d . 1 . . N
C20 .4166(2) .6593(4) .6096(2) .0198(8) Uani d . 1 . . C
H20A .3972 .5789 .5926 .024 Uiso calc R 1 . . H
C21 .4022(3) .7624(4) .5583(2) .0224(9) Uani d . 1 . . C
H21A .3743 .7525 .5065 .027 Uiso calc R 1 . . H
C22 .4287(3) .8797(4) .5833(2) .0236(9) Uani d . 1 . . C
H22A .4215 .9510 .5478 .028 Uiso calc R 1 . . H
C23 .4658(3) .8922(4) .6608(2) .0214(9) Uani d . 1 . . C
H23A .4817 .9731 .6807 .026 Uiso calc R 1 . . H
C24 .4793(2) .7857(3) .7090(2) .0165(8) Uani d . 1 . . C
Cl1 .32544(6) -.00662(9) .86473(5) .0257(3) Uani d . 1 . . Cl
O1 .2490(2) .0520(3) .8632(2) .0462(9) Uani d . 1 . . O
O2 .3324(2) -.0892(3) .93560(18) .0494(10) Uani d . 1 . . O
O3 .3849(2) .0900(3) .8729(2) .0468(9) Uani d . 1 . . O
O4 .3354(2) -.0767(3) .78951(17) .0460(9) Uani d . 1 . . O

loop_
_atom_site_aniso_label
_atom_site_aniso_U_11
_atom_site_aniso_U_22
_atom_site_aniso_U_33
_atom_site_aniso_U_12
_atom_site_aniso_U_13
_atom_site_aniso_U_23
Fe1 .0145(4) .0171(4) .0150(4) .000 .0015(3) .000
N11 .0166(17) .0192(16) .0127(14) .0024(15) .0002(12) -.0015(12)
C10 .018(2) .024(2) .024(2) .0003(18) .0008(17) -.0041(16)
C11 .020(3) .031(2) .0192(19) .0045(18) .0017(17) -.0077(16)
C12 .015(2) .032(2) .0208(18) .0021(18) .0079(16) .0019(17)
C13 .015(2) .021(2) .025(2) -.0019(18) .0010(16) .0023(16)
C14 .017(2) .0184(19) .0163(17) .0059(17) -.0024(15) .0017(14)
C15 .013(2) .021(2) .0172(18) .0010(17) .0028(15) .0024(15)
C16 .021(2) .024(2) .0233(19) -.0053(18) .0046(16) -.0006(16)
C17 .026(2) .024(2) .026(2) -.0075(19) .0040(18) -.0088(17)
C18 .027(3) .021(2) .0197(19) .0027(18) -.0022(17) -.0025(16)
C19 .022(2) .020(2) .0187(19) .0018(18) .0014(17) -.0015(15)
N12 .0143(18) .0196(16) .0146(15) .0027(14) .0024(13) .0008(12)
N21 .0106(17) .0201(16) .0192(15) -.0001(14) .0006(13) -.0009(13)
C20 .015(2) .022(2) .0220(19) -.0014(17) -.0033(16) -.0024(15)
C21 .024(3) .027(2) .0164(18) .0038(19) -.0009(17) .0010(16)
C22 .024(2) .028(2) .0188(19) .0055(19) .0008(17) .0055(16)
C23 .021(2) .019(2) .0235(19) .0023(18) .0027(17) .0027(16)
C24 .013(2) .020(2) .0169(18) -.0019(16) .0010(16) -.0042(14)
Cl1 .0245(6) .0344(6) .0182(5) .0051(5) .0017(4) -.0019(4)
O1 .025(2) .053(2) .061(2) .0138(18) .0049(16) -.0003(17)
O2 .065(3) .053(2) .0299(17) .014(2) .0026(17) .0145(15)
O3 .039(2) .0397(19) .062(2) -.0065(17) -.0058(18) -.0068(17)
O4 .041(2) .073(2) .0237(15) .0004(19) .0061(15) -.0210(16)

loop_
_atom_type_symbol
_atom_type_description
_atom_type_scat_dispersion_real
_atom_type_scat_dispersion_imag
_atom_type_scat_source
C C .0033 .0016 'International Tables Vol C Tables 4.2.6.8 and 6.1.1.4'
H H .0000 .0000 'International Tables Vol C Tables 4.2.6.8 and 6.1.1.4'
N N .0061 .0033 'International Tables Vol C Tables 4.2.6.8 and 6.1.1.4'
O O .0106 .0060 'International Tables Vol C Tables 4.2.6.8 and 6.1.1.4'
Cl Cl .1484 .1585 'International Tables Vol C Tables 4.2.6.8 and 6.1.1.4'
Fe Fe .3463 .8444 'International Tables Vol C Tables 4.2.6.8 and 6.1.1.4'

loop_
_geom_angle_atom_site_label_1
_geom_angle_atom_site_label_2
_geom_angle_atom_site_label_3
_geom_angle_site_symmetry_1
_geom_angle_site_symmetry_3
_geom_angle
_geom_angle_publ_flag
N21 Fe1 N21 . 2_656 82.01(18) yes
N21 Fe1 N12 . . 96.12(12) yes
N21 Fe1 N12 2_656 . 173.55(13) yes
N21 Fe1 N12 . 2_656 173.55(13) yes
N21 Fe1 N12 2_656 2_656 96.12(12) yes
N12 Fe1 N12 . 2_656 86.40(18) yes
N21 Fe1 N11 . . 92.82(13) yes
N21 Fe1 N11 2_656 . 92.72(12) yes
N12 Fe1 N11 . . 81.18(13) yes
N12 Fe1 N11 2_656 . 93.43(13) yes
N21 Fe1 N11 . 2_656 92.72(12) yes
N21 Fe1 N11 2_656 2_656 92.82(13) yes
N12 Fe1 N11 . 2_656 93.43(13) yes
N12 Fe1 N11 2_656 2_656 81.18(12) yes
N11 Fe1 N11 . 2_656 172.65(18) yes
C10 N11 C14 . . 117.8(3) no
C10 N11 Fe1 . . 127.5(3) no
C14 N11 Fe1 . . 114.4(2) no
N11 C10 C11 . . 122.5(4) no
C12 C11 C10 . . 119.2(3) no
C11 C12 C13 . . 119.1(4) no
C14 C13 C12 . . 119.0(4) no
N11 C14 C13 . . 122.1(3) no
N11 C14 C15 . . 113.9(3) no
C13 C14 C15 . . 124.0(3) no
N12 C15 C16 . . 123.2(3) no
N12 C15 C14 . . 113.8(3) no
C16 C15 C14 . . 123.0(3) no
C17 C16 C15 . . 118.5(4) no
C16 C17 C18 . . 119.1(4) no
C19 C18 C17 . . 119.2(3) no
N12 C19 C18 . . 122.7(4) no
C15 N12 C19 . . 117.3(3) no
C15 N12 Fe1 . . 115.4(2) no
C19 N12 Fe1 . . 127.0(3) no
C20 N21 C24 . . 117.9(3) no
C20 N21 Fe1 . . 126.6(3) no
C24 N21 Fe1 . . 115.0(2) no
N21 C20 C21 . . 122.4(4) no
C22 C21 C20 . . 119.2(4) no
C21 C22 C23 . . 119.1(4) no
C24 C23 C22 . . 119.1(4) no
N21 C24 C23 . . 122.2(3) no
N21 C24 C24 . 2_656 113.39(19) no
C23 C24 C24 . 2_656 124.4(2) no
O4 Cl1 O2 . . 109.7(2) no
O4 Cl1 O1 . . 109.6(2) no
O2 Cl1 O1 . . 109.5(2) no
O4 Cl1 O3 . . 110.3(2) no
O2 Cl1 O3 . . 108.4(2) no
O1 Cl1 O3 . . 109.2(2) no

loop_
_geom_bond_atom_site_label_1
_geom_bond_atom_site_label_2
_geom_bond_site_symmetry_2
_geom_bond_distance
_geom_bond_publ_flag
Fe1 N21 . 1.953(3) yes
Fe1 N21 2_656 1.953(3) no
Fe1 N12 . 1.970(3) yes
Fe1 N12 2_656 1.970(3) no
Fe1 N11 . 1.972(3) yes
Fe1 N11 2_656 1.972(3) no
N11 C10 . 1.348(5) no
N11 C14 . 1.357(5) no
C10 C11 . 1.389(5) no
C11 C12 . 1.372(5) no
C12 C13 . 1.390(5) no
C13 C14 . 1.386(5) no
C14 C15 . 1.473(5) no
C15 N12 . 1.342(5) no
C15 C16 . 1.386(5) no
C16 C17 . 1.383(5) no
C17 C18 . 1.385(6) no
C18 C19 . 1.371(5) no
C19 N12 . 1.362(4) no
N21 C20 . 1.348(5) no
N21 C24 . 1.356(5) no
C20 C21 . 1.383(5) no
C21 C22 . 1.376(6) no
C22 C23 . 1.381(6) no
C23 C24 . 1.381(5) no
C24 C24 2_656 1.471(7) no
Cl1 O4 . 1.424(3) yes
Cl1 O2 . 1.431(3) yes
Cl1 O1 . 1.443(3) yes
Cl1 O3 . 1.444(4) yes
